data_4343140
loop_
_publ_author_name
'Liao, Kuan-Yu'
'Hsu, Che-Wei'
'Chi, Yun'
'Hsu, Ming-Kuan'
'Wu, Szu-Wei'
'Chang, Chih-Hao'
'Liu, Shih-Hung'
'Lee, Gene-Hsiang'
'Chou, Pi-Tai'
'Hu, Yue'
'Robertson, Neil'

_publ_section_title
;
 Pt(II) Metal Complexes Tailored with a Newly Designed Spiro-Arranged
 Tetradentate Ligand; Harnessing of Charge-Transfer Phosphorescence and
 Fabrication of Sky Blue and White OLEDs.
;
_journal_issue 8
_journal_name_full 'Inorganic chemistry'
_journal_page_first 4029
_journal_page_last 4038
_journal_paper_doi 10.1021/acs.inorgchem.5b00281
_journal_volume 54
_journal_year 2015
_chemical_formula_sum 'C52 H55 Cl2 F6 N7 O2 Pt'
_chemical_formula_weight 1190.02
_chemical_name_systematic
; 
 ? 
;
_space_group_IT_number 61
_symmetry_cell_setting orthorhombic
_symmetry_space_group_name_Hall '-P 2ac 2ab'
_symmetry_space_group_name_H-M 'P b c a'
_atom_sites_solution_hydrogens geom
_atom_sites_solution_primary direct
_atom_sites_solution_secondary difmap
_audit_creation_method SHELXL-97
_cell_angle_alpha 90.00
_cell_angle_beta 90.00
_cell_angle_gamma 90.00
_cell_formula_units_Z 8
_cell_length_a 14.5851(5)
_cell_length_b 25.7640(9)
_cell_length_c 26.9502(9)
_cell_measurement_reflns_used 4986
_cell_measurement_temperature 150(2)
_cell_measurement_theta_max 21.04
_cell_measurement_theta_min 2.19
_cell_volume 10127.1(6)
_computing_cell_refinement 'Bruker SAINT'
_computing_data_collection 'Bruker SMART'
_computing_data_reduction 'Bruker SAINT'
_computing_molecular_graphics 'Bruker SHELXTL'
_computing_publication_material 'Bruker SHELXTL'
_computing_structure_refinement 'SHELXL-97 (Sheldrick, 1997)'
_computing_structure_solution 'SHELXS-97 (Sheldrick, 1990)'
_diffrn_ambient_temperature 150(2)
_diffrn_measured_fraction_theta_full 1.000
_diffrn_measured_fraction_theta_max 1.000
_diffrn_measurement_device_type 'BRUKER SMART APEXCCD area detector'
_diffrn_measurement_method 'omega scans'
_diffrn_radiation_monochromator graphite
_diffrn_radiation_source 'fine-focus sealed tube'
_diffrn_radiation_type MoK\a
_diffrn_radiation_wavelength 0.71073
_diffrn_reflns_av_R_equivalents 0.0989
_diffrn_reflns_av_sigmaI/netI 0.0647
_diffrn_reflns_limit_h_max 18
_diffrn_reflns_limit_h_min -18
_diffrn_reflns_limit_k_max 33
_diffrn_reflns_limit_k_min -32
_diffrn_reflns_limit_l_max 26
_diffrn_reflns_limit_l_min -35
_diffrn_reflns_number 63788
_diffrn_reflns_theta_full 27.50
_diffrn_reflns_theta_max 27.50
_diffrn_reflns_theta_min 1.51
_exptl_absorpt_coefficient_mu 2.947
_exptl_absorpt_correction_T_max 0.7984
_exptl_absorpt_correction_T_min 0.3853
_exptl_absorpt_correction_type multi-scan
_exptl_absorpt_process_details 'SADABS (BRUKER, 2001)'
_exptl_crystal_colour light-brown
_exptl_crystal_density_diffrn 1.561
_exptl_crystal_density_meas ?
_exptl_crystal_density_method 'not measured'
_exptl_crystal_description needle
_exptl_crystal_F_000 4784
_exptl_crystal_size_max 0.40
_exptl_crystal_size_mid 0.13
_exptl_crystal_size_min 0.08
_refine_diff_density_max 1.427
_refine_diff_density_min -1.345
_refine_diff_density_rms 0.159
_refine_ls_extinction_method none
_refine_ls_goodness_of_fit_ref 1.066
_refine_ls_hydrogen_treatment constr
_refine_ls_matrix_type full
_refine_ls_number_parameters 646
_refine_ls_number_reflns 11632
_refine_ls_number_restraints 7
_refine_ls_restrained_S_all 1.071
_refine_ls_R_factor_all 0.0807
_refine_ls_R_factor_gt 0.0504
_refine_ls_shift/su_max 0.003
_refine_ls_shift/su_mean 0.000
_refine_ls_structure_factor_coef Fsqd
_refine_ls_weighting_details 'calc w=1/[\s^2^(Fo^2^)+(0.0533P)^2^+22.6000P] where P=(Fo^2^+2Fc^2^)/3'
_refine_ls_weighting_scheme calc
_refine_ls_wR_factor_gt 0.1135
_refine_ls_wR_factor_ref 0.1295
_reflns_number_gt 8240
_reflns_number_total 11632
_reflns_threshold_expression >2sigma(I)
_cod_data_source_file ic5b00281_si_002.cif
_cod_data_source_block 5
_cod_depositor_comments
;
The following automatic conversions were performed:

'_symmetry_cell_setting' value 'Orthorhombic' changed to
'orthorhombic' according to
/usr/data/users/saulius/crontab/automatic-downloads/current/ACS/lib/dictionaries/cif_core.dic
dictionary named 'cif_core.dic' version 2.4.2 from 2011-04-26.

'_exptl_crystal_density_meas' value 'not_measured' was changed to '?'
- the value is perceived as not measured.

Automatic conversion script
Id: cif_fix_values 3271 2015-04-21 07:52:19Z andrius 
;
_cod_original_sg_symbol_H-M Pbca
_cod_database_code 4343140

loop_
_symmetry_equiv_pos_as_xyz
'x, y, z'
'-x+1/2, -y, z+1/2'
'-x, y+1/2, -z+1/2'
'x+1/2, -y+1/2, -z'
'-x, -y, -z'
'x-1/2, y, -z-1/2'
'x, -y-1/2, z-1/2'
'-x-1/2, y-1/2, z'

loop_
_atom_site_label
_atom_site_type_symbol
_atom_site_fract_x
_atom_site_fract_y
_atom_site_fract_z
_atom_site_U_iso_or_equiv
_atom_site_adp_type
_atom_site_occupancy
_atom_site_symmetry_multiplicity
_atom_site_calc_flag
_atom_site_refinement_flags
_atom_site_disorder_assembly
_atom_site_disorder_group
Pt Pt 0.348694(14) -0.029135(8) 0.151501(8) 0.02084(8) Uani 1 1 d . . .
N1 N 0.2861(3) -0.07604(18) 0.10287(17) 0.0217(10) Uani 1 1 d . . .
N2 N 0.4454(3) -0.03260(19) 0.09992(18) 0.0260(11) Uani 1 1 d . . .
N3 N 0.5313(3) -0.0140(2) 0.09749(19) 0.0269(11) Uani 1 1 d . . .
N4 N 0.2499(3) -0.03156(17) 0.20325(17) 0.0213(10) Uani 1 1 d . . .
N5 N 0.4034(3) 0.01827(18) 0.20047(18) 0.0249(11) Uani 1 1 d . . .
N6 N 0.4787(3) 0.0480(2) 0.20069(19) 0.0291(12) Uani 1 1 d . . .
N7 N -0.0552(3) -0.11710(19) 0.15743(18) 0.0269(11) Uani 1 1 d . . .
C1 C 0.1383(3) -0.0861(2) 0.1524(2) 0.0220(11) Uani 1 1 d . . .
C2 C 0.2008(4) -0.0953(2) 0.1073(2) 0.0229(12) Uani 1 1 d . . .
C3 C 0.1632(4) -0.1245(2) 0.0688(2) 0.0308(14) Uani 1 1 d . . .
H3 H 0.1027 -0.1376 0.0719 0.037 Uiso 1 1 calc R . .
C4 C 0.2119(4) -0.1346(3) 0.0264(2) 0.0336(15) Uani 1 1 d . . .
H4 H 0.1858 -0.1544 0.0002 0.040 Uiso 1 1 calc R . .
C5 C 0.3001(4) -0.1151(3) 0.0228(2) 0.0319(14) Uani 1 1 d . . .
H5 H 0.3359 -0.1219 -0.0059 0.038 Uiso 1 1 calc R . .
C6 C 0.3354(4) -0.0863(2) 0.0604(2) 0.0248(12) Uani 1 1 d . . .
C7 C 0.4262(4) -0.0626(2) 0.0607(2) 0.0237(12) Uani 1 1 d . . .
C8 C 0.5021(4) -0.0651(2) 0.0299(2) 0.0280(13) Uani 1 1 d . . .
H8 H 0.5093 -0.0834 -0.0005 0.034 Uiso 1 1 calc R . .
C9 C 0.5655(4) -0.0339(2) 0.0550(2) 0.0290(14) Uani 1 1 d . . .
C10 C 0.6618(4) -0.0240(3) 0.0409(3) 0.0391(16) Uani 1 1 d . . .
C11 C 0.1714(4) -0.0584(2) 0.2001(2) 0.0211(12) Uani 1 1 d . . .
C12 C 0.1105(4) -0.0586(2) 0.2400(2) 0.0256(13) Uani 1 1 d . . .
H12 H 0.0542 -0.0769 0.2372 0.031 Uiso 1 1 calc R . .
C13 C 0.1305(4) -0.0328(2) 0.2835(2) 0.0279(13) Uani 1 1 d . . .
H13 H 0.0897 -0.0339 0.3109 0.033 Uiso 1 1 calc R . .
C14 C 0.2124(4) -0.0049(2) 0.2862(2) 0.0277(13) Uani 1 1 d . . .
H14 H 0.2280 0.0138 0.3154 0.033 Uiso 1 1 calc R . .
C15 C 0.2703(4) -0.0048(2) 0.2458(2) 0.0237(12) Uani 1 1 d . . .
C16 C 0.3563(4) 0.0234(2) 0.2440(2) 0.0243(12) Uani 1 1 d . . .
C17 C 0.4031(4) 0.0575(2) 0.2743(2) 0.0291(14) Uani 1 1 d . . .
H17 H 0.3880 0.0689 0.3069 0.035 Uiso 1 1 calc R . .
C18 C 0.4779(4) 0.0710(2) 0.2449(2) 0.0289(14) Uani 1 1 d . A .
C19 C 0.5535(5) 0.1067(3) 0.2584(3) 0.0393(16) Uani 1 1 d . . .
C20 C 0.1059(4) -0.1404(2) 0.1676(2) 0.0195(11) Uani 1 1 d . . .
C21 C 0.1718(4) -0.1783(2) 0.1786(2) 0.0261(13) Uani 1 1 d . . .
H21 H 0.2346 -0.1684 0.1782 0.031 Uiso 1 1 calc R . .
C22 C 0.1506(4) -0.2291(2) 0.1899(2) 0.0255(12) Uani 1 1 d . . .
C23 C 0.0571(4) -0.2409(2) 0.1919(2) 0.0284(13) Uani 1 1 d . . .
H23 H 0.0390 -0.2752 0.2004 0.034 Uiso 1 1 calc R . .
C24 C -0.0094(4) -0.2045(2) 0.1820(2) 0.0273(13) Uani 1 1 d . . .
H24 H -0.0721 -0.2143 0.1840 0.033 Uiso 1 1 calc R . .
C25 C 0.0126(4) -0.1538(2) 0.1690(2) 0.0232(12) Uani 1 1 d . . .
C26 C 0.2259(4) -0.2699(2) 0.1966(2) 0.0279(14) Uani 1 1 d . . .
C27 C 0.1884(5) -0.3212(2) 0.2153(3) 0.0391(17) Uani 1 1 d . . .
H27A H 0.1433 -0.3347 0.1916 0.059 Uiso 1 1 calc R . .
H27B H 0.1589 -0.3160 0.2476 0.059 Uiso 1 1 calc R . .
H27C H 0.2387 -0.3462 0.2188 0.059 Uiso 1 1 calc R . .
C28 C 0.2724(5) -0.2785(3) 0.1458(3) 0.0443(18) Uani 1 1 d . . .
H28A H 0.2270 -0.2914 0.1220 0.066 Uiso 1 1 calc R . .
H28B H 0.3218 -0.3041 0.1494 0.066 Uiso 1 1 calc R . .
H28C H 0.2980 -0.2457 0.1339 0.066 Uiso 1 1 calc R . .
C29 C 0.2984(4) -0.2503(3) 0.2332(3) 0.0398(17) Uani 1 1 d . . .
H29A H 0.3452 -0.2772 0.2379 0.060 Uiso 1 1 calc R . .
H29B H 0.2693 -0.2424 0.2650 0.060 Uiso 1 1 calc R . .
H29C H 0.3272 -0.2189 0.2199 0.060 Uiso 1 1 calc R . .
C30 C 0.0592(4) -0.0527(2) 0.1333(2) 0.0231(12) Uani 1 1 d . . .
C31 C 0.0808(4) -0.0051(2) 0.1116(2) 0.0226(12) Uani 1 1 d . . .
H31 H 0.1434 0.0046 0.1089 0.027 Uiso 1 1 calc R . .
C32 C 0.0138(4) 0.0287(2) 0.0937(2) 0.0241(12) Uani 1 1 d . . .
C33 C -0.0767(4) 0.0116(2) 0.0982(2) 0.0276(13) Uani 1 1 d . . .
H33 H -0.1245 0.0333 0.0862 0.033 Uiso 1 1 calc R . .
C34 C -0.0993(4) -0.0353(2) 0.1192(2) 0.0266(13) Uani 1 1 d . . .
H34 H -0.1619 -0.0451 0.1218 0.032 Uiso 1 1 calc R . .
C35 C -0.0317(4) -0.0685(2) 0.1367(2) 0.0223(12) Uani 1 1 d . . .
C36 C 0.0372(4) 0.0794(2) 0.0678(2) 0.0302(14) Uani 1 1 d . . .
C37 C 0.0187(6) 0.0734(3) 0.0122(2) 0.049(2) Uani 1 1 d . . .
H37A H -0.0449 0.0624 0.0071 0.074 Uiso 1 1 calc R . .
H37B H 0.0603 0.0472 -0.0016 0.074 Uiso 1 1 calc R . .
H37C H 0.0289 0.1067 -0.0045 0.074 Uiso 1 1 calc R . .
C38 C -0.0216(5) 0.1240(3) 0.0874(3) 0.0452(18) Uani 1 1 d . . .
H38A H -0.0054 0.1310 0.1221 0.068 Uiso 1 1 calc R . .
H38B H -0.0865 0.1144 0.0853 0.068 Uiso 1 1 calc R . .
H38C H -0.0105 0.1551 0.0675 0.068 Uiso 1 1 calc R . .
C39 C 0.1378(5) 0.0949(3) 0.0744(3) 0.0468(19) Uani 1 1 d . . .
H39A H 0.1773 0.0679 0.0603 0.070 Uiso 1 1 calc R . .
H39B H 0.1513 0.0988 0.1099 0.070 Uiso 1 1 calc R . .
H39C H 0.1491 0.1279 0.0574 0.070 Uiso 1 1 calc R . .
C40 C -0.1483(4) -0.1356(2) 0.1520(2) 0.0266(13) Uani 1 1 d . . .
C41 C -0.1776(4) -0.1551(3) 0.1070(2) 0.0326(15) Uani 1 1 d . . .
H41 H -0.1366 -0.1558 0.0796 0.039 Uiso 1 1 calc R . .
C42 C -0.2661(4) -0.1737(3) 0.1015(2) 0.0330(15) Uani 1 1 d . . .
H42 H -0.2855 -0.1866 0.0702 0.040 Uiso 1 1 calc R . .
C43 C -0.3267(4) -0.1737(2) 0.1410(2) 0.0264(14) Uani 1 1 d . . .
C44 C -0.2957(4) -0.1550(2) 0.1865(2) 0.0272(13) Uani 1 1 d . . .
H44 H -0.3354 -0.1556 0.2144 0.033 Uiso 1 1 calc R . .
C45 C -0.2075(4) -0.1354(2) 0.1915(2) 0.0252(13) Uani 1 1 d . . .
H45 H -0.1880 -0.1217 0.2225 0.030 Uiso 1 1 calc R . .
C46 C -0.4264(4) -0.1945(3) 0.1364(2) 0.0315(15) Uani 1 1 d . . .
C47 C -0.4359(5) -0.2437(3) 0.1678(3) 0.0442(18) Uani 1 1 d . . .
H47A H -0.3942 -0.2705 0.1551 0.066 Uiso 1 1 calc R . .
H47B H -0.4992 -0.2564 0.1660 0.066 Uiso 1 1 calc R . .
H47C H -0.4204 -0.2358 0.2023 0.066 Uiso 1 1 calc R . .
C48 C -0.4514(5) -0.2065(3) 0.0835(3) 0.057(2) Uani 1 1 d . . .
H48A H -0.5151 -0.2184 0.0820 0.085 Uiso 1 1 calc R . .
H48B H -0.4109 -0.2338 0.0708 0.085 Uiso 1 1 calc R . .
H48C H -0.4444 -0.1752 0.0633 0.085 Uiso 1 1 calc R . .
C49 C -0.4928(4) -0.1531(3) 0.1563(3) 0.051(2) Uani 1 1 d . . .
H49A H -0.5561 -0.1649 0.1517 0.077 Uiso 1 1 calc R . .
H49B H -0.4835 -0.1205 0.1382 0.077 Uiso 1 1 calc R . .
H49C H -0.4811 -0.1474 0.1917 0.077 Uiso 1 1 calc R . .
F1 F 0.6740(3) -0.02414(18) -0.00807(16) 0.0548(12) Uani 1 1 d . . .
F2 F 0.7182(3) -0.0603(2) 0.05810(18) 0.0648(14) Uani 1 1 d . . .
F3 F 0.6936(3) 0.02119(19) 0.0569(2) 0.0687(15) Uani 1 1 d . . .
F4 F 0.6151(3) 0.08439(19) 0.28895(19) 0.0663(14) Uani 1 1 d . A .
F5 F 0.6089(16) 0.1189(9) 0.2210(4) 0.068(5) Uani 0.73(5) 1 d P A 1
F5' F 0.573(3) 0.1364(19) 0.2182(14) 0.068(5) Uani 0.27(5) 1 d P A 2
F6 F 0.5252(3) 0.14782(17) 0.28315(19) 0.0639(14) Uani 1 1 d . A .
C50 C 0.5804(11) 0.2335(5) 0.0348(6) 0.145(6) Uani 1 1 d . . .
H50A H 0.6116 0.2326 0.0674 0.174 Uiso 1 1 calc R . .
H50B H 0.5699 0.1972 0.0242 0.174 Uiso 1 1 calc R . .
Cl1 Cl 0.6509(3) 0.26323(18) -0.00742(18) 0.1549(17) Uani 1 1 d . . .
Cl2 Cl 0.4704(4) 0.26568(18) 0.04173(16) 0.1651(19) Uani 1 1 d . . .
O1 O 0.5318(5) 0.1000(3) 0.0941(3) 0.090(2) Uani 1 1 d . . .
H1 H 0.5342 0.0678 0.0983 0.134 Uiso 1 1 d R . .
C51 C 0.4404(9) 0.1174(5) 0.1014(4) 0.109(4) Uani 1 1 d U . .
H51A H 0.4270 0.1187 0.1370 0.164 Uiso 1 1 calc R . .
H51B H 0.3978 0.0934 0.0852 0.164 Uiso 1 1 calc R . .
H51C H 0.4332 0.1522 0.0871 0.164 Uiso 1 1 calc R . .
O2 O 0.6883(9) 0.1541(4) 0.0918(3) 0.183(6) Uani 1 1 d D . .
H2 H 0.6427 0.1353 0.0982 0.275 Uiso 1 1 d R . .
C52 C 0.7207(10) 0.1747(7) 0.1341(4) 0.147(7) Uani 1 1 d D . .
H52A H 0.7606 0.2042 0.1263 0.220 Uiso 1 1 calc R . .
H52B H 0.7558 0.1484 0.1523 0.220 Uiso 1 1 calc R . .
H52C H 0.6694 0.1866 0.1547 0.220 Uiso 1 1 calc R . .

loop_
_atom_site_aniso_label
_atom_site_aniso_U_11
_atom_site_aniso_U_22
_atom_site_aniso_U_33
_atom_site_aniso_U_23
_atom_site_aniso_U_13
_atom_site_aniso_U_12
Pt 0.01923(11) 0.02124(12) 0.02206(12) 0.00008(9) -0.00208(9) -0.00187(9)
N1 0.022(2) 0.019(3) 0.025(3) 0.000(2) -0.001(2) -0.0017(19)
N2 0.019(2) 0.031(3) 0.028(3) 0.002(2) 0.000(2) -0.007(2)
N3 0.022(2) 0.030(3) 0.029(3) 0.002(2) -0.003(2) -0.003(2)
N4 0.024(2) 0.017(2) 0.023(2) 0.002(2) -0.0026(19) 0.002(2)
N5 0.024(2) 0.019(3) 0.032(3) 0.000(2) -0.002(2) -0.008(2)
N6 0.024(3) 0.028(3) 0.035(3) -0.002(2) -0.005(2) -0.007(2)
N7 0.021(2) 0.025(3) 0.035(3) 0.005(2) -0.002(2) -0.002(2)
C1 0.018(3) 0.020(3) 0.027(3) 0.003(2) -0.006(2) -0.003(2)
C2 0.028(3) 0.018(3) 0.023(3) 0.001(2) -0.004(2) -0.001(2)
C3 0.027(3) 0.034(4) 0.032(3) -0.002(3) -0.009(3) -0.007(3)
C4 0.036(3) 0.038(4) 0.027(3) -0.007(3) -0.008(3) -0.008(3)
C5 0.032(3) 0.036(4) 0.028(3) -0.001(3) -0.004(3) -0.003(3)
C6 0.023(3) 0.022(3) 0.030(3) 0.000(2) 0.000(2) 0.000(2)
C7 0.022(3) 0.026(3) 0.023(3) 0.005(2) -0.002(2) 0.002(2)
C8 0.026(3) 0.032(3) 0.026(3) 0.001(3) 0.003(2) -0.003(3)
C9 0.025(3) 0.034(4) 0.027(3) 0.007(3) -0.001(2) 0.004(3)
C10 0.027(3) 0.049(4) 0.041(4) 0.003(3) 0.001(3) -0.003(3)
C11 0.019(3) 0.016(3) 0.028(3) 0.000(2) -0.004(2) -0.001(2)
C12 0.021(3) 0.029(3) 0.027(3) 0.005(3) -0.004(2) -0.001(2)
C13 0.029(3) 0.025(3) 0.029(3) 0.003(3) 0.003(2) 0.003(3)
C14 0.030(3) 0.030(3) 0.023(3) -0.002(3) -0.003(3) 0.001(3)
C15 0.028(3) 0.023(3) 0.021(3) -0.002(2) -0.005(2) 0.001(2)
C16 0.026(3) 0.021(3) 0.026(3) -0.003(2) -0.001(2) 0.000(2)
C17 0.034(3) 0.029(3) 0.025(3) -0.003(3) -0.002(3) -0.007(3)
C18 0.031(3) 0.024(3) 0.032(4) -0.004(3) -0.005(3) -0.004(3)
C19 0.041(4) 0.036(4) 0.041(4) -0.003(3) -0.001(3) -0.009(3)
C20 0.018(3) 0.021(3) 0.020(3) 0.002(2) -0.003(2) 0.003(2)
C21 0.023(3) 0.029(3) 0.027(3) 0.004(3) -0.006(2) -0.004(2)
C22 0.025(3) 0.020(3) 0.031(3) 0.001(2) -0.001(3) 0.007(3)
C23 0.027(3) 0.025(3) 0.033(4) 0.004(3) 0.001(3) 0.000(3)
C24 0.022(3) 0.025(3) 0.035(4) 0.006(3) 0.004(3) -0.001(2)
C25 0.026(3) 0.017(3) 0.026(3) 0.000(2) 0.002(2) 0.003(2)
C26 0.024(3) 0.021(3) 0.039(4) 0.002(3) -0.001(3) 0.005(2)
C27 0.034(3) 0.021(3) 0.062(5) 0.008(3) -0.002(3) 0.006(3)
C28 0.049(4) 0.038(4) 0.046(5) -0.003(3) 0.003(3) 0.012(3)
C29 0.036(4) 0.032(4) 0.051(5) -0.001(3) -0.016(3) 0.008(3)
C30 0.021(3) 0.022(3) 0.026(3) 0.002(2) -0.006(2) 0.001(2)
C31 0.026(3) 0.024(3) 0.019(3) 0.001(2) -0.003(2) -0.005(2)
C32 0.033(3) 0.020(3) 0.020(3) -0.001(2) -0.003(2) -0.007(3)
C33 0.029(3) 0.023(3) 0.030(3) 0.000(3) -0.008(3) 0.006(3)
C34 0.021(3) 0.024(3) 0.035(4) -0.001(3) -0.009(2) -0.002(2)
C35 0.025(3) 0.020(3) 0.022(3) -0.002(2) -0.001(2) 0.002(2)
C36 0.039(3) 0.024(3) 0.027(3) 0.007(3) -0.008(3) -0.003(3)
C37 0.081(6) 0.037(4) 0.030(4) 0.006(3) -0.012(4) -0.010(4)
C38 0.062(5) 0.022(4) 0.052(5) 0.003(3) 0.007(4) 0.004(3)
C39 0.047(4) 0.031(4) 0.062(5) 0.021(4) 0.000(4) -0.009(3)
C40 0.020(3) 0.021(3) 0.039(3) 0.006(3) -0.005(3) 0.001(2)
C41 0.031(3) 0.036(4) 0.031(4) 0.005(3) 0.002(3) -0.003(3)
C42 0.032(3) 0.043(4) 0.024(3) -0.003(3) -0.001(3) -0.006(3)
C43 0.020(3) 0.024(3) 0.035(4) 0.005(3) -0.005(2) -0.001(2)
C44 0.022(3) 0.027(3) 0.033(4) 0.000(3) 0.000(2) -0.001(2)
C45 0.025(3) 0.022(3) 0.028(3) -0.002(3) -0.001(2) 0.001(2)
C46 0.023(3) 0.033(4) 0.039(4) 0.002(3) -0.006(3) -0.006(3)
C47 0.032(4) 0.038(4) 0.063(5) 0.011(4) -0.004(3) -0.012(3)
C48 0.037(4) 0.078(6) 0.055(5) 0.002(4) -0.020(4) -0.028(4)
C49 0.020(3) 0.046(5) 0.088(7) 0.003(4) -0.009(4) 0.001(3)
F1 0.035(2) 0.087(4) 0.042(3) 0.013(2) 0.0133(18) 0.010(2)
F2 0.028(2) 0.083(4) 0.083(4) 0.034(3) -0.007(2) 0.008(2)
F3 0.039(2) 0.068(3) 0.098(4) -0.019(3) 0.023(3) -0.020(2)
F4 0.046(3) 0.061(3) 0.092(4) -0.012(3) -0.029(3) -0.009(2)
F5 0.063(9) 0.098(11) 0.043(3) -0.008(5) 0.005(6) -0.060(8)
F5' 0.063(9) 0.098(11) 0.043(3) -0.008(5) 0.005(6) -0.060(8)
F6 0.052(3) 0.040(3) 0.100(4) -0.033(3) -0.008(3) -0.009(2)
C50 0.200(17) 0.088(10) 0.146(14) 0.028(10) -0.017(12) 0.030(11)
Cl1 0.190(5) 0.125(3) 0.150(4) -0.021(3) -0.053(3) -0.017(3)
Cl2 0.205(5) 0.155(4) 0.135(3) -0.050(3) -0.014(3) 0.066(4)
O1 0.127(6) 0.054(4) 0.088(5) 0.008(4) -0.019(5) -0.029(4)
C51 0.147(8) 0.085(7) 0.095(7) 0.015(6) 0.056(6) 0.049(6)
O2 0.280(14) 0.186(11) 0.085(7) -0.045(7) 0.073(8) -0.131(10)
C52 0.142(13) 0.209(18) 0.089(10) -0.023(11) 0.006(9) -0.086(13)

loop_
_atom_type_symbol
_atom_type_description
_atom_type_scat_dispersion_real
_atom_type_scat_dispersion_imag
_atom_type_scat_source
C C 0.0033 0.0016 'International Tables Vol C Tables 4.2.6.8 and 6.1.1.4'
H H 0.0000 0.0000 'International Tables Vol C Tables 4.2.6.8 and 6.1.1.4'
N N 0.0061 0.0033 'International Tables Vol C Tables 4.2.6.8 and 6.1.1.4'
F F 0.0171 0.0103 'International Tables Vol C Tables 4.2.6.8 and 6.1.1.4'
Cl Cl 0.1484 0.1585 'International Tables Vol C Tables 4.2.6.8 and 6.1.1.4'
Pt Pt -1.7033 8.3905 'International Tables Vol C Tables 4.2.6.8 and 6.1.1.4'
O O 0.0106 0.0060 'International Tables Vol C Tables 4.2.6.8 and 6.1.1.4'

loop_
_geom_angle_atom_site_label_1
_geom_angle_atom_site_label_2
_geom_angle_atom_site_label_3
_geom_angle
N5 Pt N2 102.1(2)
N5 Pt N1 176.79(19)
N2 Pt N1 80.69(19)
N5 Pt N4 81.03(19)
N2 Pt N4 175.61(19)
N1 Pt N4 96.24(19)
C2 N1 C6 119.1(5)
C2 N1 Pt 125.9(4)
C6 N1 Pt 114.9(4)
C7 N2 N3 111.2(5)
C7 N2 Pt 115.6(4)
N3 N2 Pt 133.0(4)
N2 N3 C9 104.5(5)
C11 N4 C15 119.8(5)
C11 N4 Pt 125.9(4)
C15 N4 Pt 114.3(4)
N6 N5 C16 110.7(5)
N6 N5 Pt 133.7(4)
C16 N5 Pt 115.6(4)
C18 N6 N5 104.6(5)
C25 N7 C35 120.9(5)
C25 N7 C40 117.5(5)
C35 N7 C40 118.7(5)
C30 C1 C20 111.9(4)
C30 C1 C2 105.4(5)
C20 C1 C2 104.7(5)
C30 C1 C11 104.8(5)
C20 C1 C11 107.2(4)
C2 C1 C11 122.9(4)
N1 C2 C3 119.7(5)
N1 C2 C1 124.2(5)
C3 C2 C1 116.1(5)
C4 C3 C2 121.4(6)
C3 C4 C5 118.1(6)
C6 C5 C4 119.9(6)
C5 C6 N1 121.7(5)
C5 C6 C7 125.3(6)
N1 C6 C7 113.0(5)
N2 C7 C8 109.5(5)
N2 C7 C6 115.8(5)
C8 C7 C6 134.7(6)
C7 C8 C9 102.1(5)
N3 C9 C8 112.6(5)
N3 C9 C10 120.2(6)
C8 C9 C10 127.0(6)
F3 C10 F2 106.8(6)
F3 C10 F1 106.1(6)
F2 C10 F1 105.1(6)
F3 C10 C9 113.6(6)
F2 C10 C9 112.3(6)
F1 C10 C9 112.4(6)
N4 C11 C12 119.9(5)
N4 C11 C1 123.8(5)
C12 C11 C1 116.1(5)
C13 C12 C11 121.2(5)
C12 C13 C14 118.3(6)
C15 C14 C13 119.0(6)
N4 C15 C14 121.9(5)
N4 C15 C16 114.2(5)
C14 C15 C16 123.9(5)
N5 C16 C17 108.8(5)
N5 C16 C15 114.5(5)
C17 C16 C15 136.6(6)
C16 C17 C18 102.1(5)
N6 C18 C17 113.9(5)
N6 C18 C19 119.3(6)
C17 C18 C19 126.8(6)
F6 C19 F5 112.6(11)
F6 C19 F4 104.1(6)
F5 C19 F4 99.2(13)
F6 C19 F5' 91(2)
F5 C19 F5' 29.8(15)
F4 C19 F5' 126(2)
F6 C19 C18 112.9(6)
F5 C19 C18 114.4(7)
F4 C19 C18 112.4(6)
F5' C19 C18 108.1(16)
C21 C20 C25 119.3(5)
C21 C20 C1 118.7(5)
C25 C20 C1 121.9(5)
C22 C21 C20 123.6(5)
C21 C22 C23 115.8(5)
C21 C22 C26 121.1(5)
C23 C22 C26 123.0(5)
C24 C23 C22 122.0(6)
C23 C24 C25 121.8(5)
C24 C25 N7 121.8(5)
C24 C25 C20 117.4(5)
N7 C25 C20 120.8(5)
C27 C26 C29 108.8(5)
C27 C26 C22 112.2(5)
C29 C26 C22 110.2(5)
C27 C26 C28 109.1(5)
C29 C26 C28 108.3(5)
C22 C26 C28 108.1(5)
C35 C30 C31 120.1(5)
C35 C30 C1 122.0(5)
C31 C30 C1 117.8(5)
C30 C31 C32 122.4(5)
C31 C32 C33 115.8(5)
C31 C32 C36 122.5(5)
C33 C32 C36 121.5(5)
C34 C33 C32 122.6(5)
C33 C34 C35 120.8(5)
C34 C35 C30 118.2(5)
C34 C35 N7 120.5(5)
C30 C35 N7 121.2(5)
C32 C36 C38 111.1(5)
C32 C36 C37 108.9(5)
C38 C36 C37 108.4(6)
C32 C36 C39 112.7(5)
C38 C36 C39 107.5(6)
C37 C36 C39 108.1(6)
C45 C40 C41 119.3(5)
C45 C40 N7 120.7(5)
C41 C40 N7 120.0(5)
C40 C41 C42 120.6(6)
C43 C42 C41 120.8(6)
C42 C43 C44 118.0(5)
C42 C43 C46 122.4(6)
C44 C43 C46 119.6(5)
C45 C44 C43 120.9(6)
C40 C45 C44 120.3(6)
C48 C46 C47 109.4(6)
C48 C46 C49 108.7(6)
C47 C46 C49 108.9(6)
C48 C46 C43 111.9(5)
C47 C46 C43 109.1(5)
C49 C46 C43 108.7(5)
Cl1 C50 Cl2 113.2(8)

loop_
_geom_bond_atom_site_label_1
_geom_bond_atom_site_label_2
_geom_bond_distance
Pt N5 1.967(5)
Pt N2 1.982(5)
Pt N1 2.003(5)
Pt N4 2.006(5)
N1 C2 1.345(7)
N1 C6 1.378(7)
N2 C7 1.340(7)
N2 N3 1.344(6)
N3 C9 1.350(8)
N4 C11 1.340(7)
N4 C15 1.370(7)
N5 N6 1.340(6)
N5 C16 1.365(7)
N6 C18 1.332(8)
N7 C25 1.404(7)
N7 C35 1.413(7)
N7 C40 1.447(7)
C1 C30 1.530(7)
C1 C20 1.532(8)
C1 C2 1.538(8)
C1 C11 1.548(8)
C2 C3 1.394(8)
C3 C4 1.369(9)
C4 C5 1.385(8)
C5 C6 1.357(8)
C6 C7 1.458(7)
C7 C8 1.385(8)
C8 C9 1.401(8)
C9 C10 1.477(8)
C10 F3 1.326(8)
C10 F2 1.327(8)
C10 F1 1.333(8)
C11 C12 1.394(8)
C12 C13 1.379(8)
C13 C14 1.395(8)
C14 C15 1.376(8)
C15 C16 1.451(8)
C16 C17 1.381(8)
C17 C18 1.393(8)
C18 C19 1.481(9)
C19 F6 1.317(8)
C19 F5 1.330(14)
C19 F4 1.347(8)
C19 F5' 1.36(4)
C20 C21 1.401(8)
C20 C25 1.404(8)
C21 C22 1.379(8)
C22 C23 1.398(8)
C22 C26 1.532(8)
C23 C24 1.376(8)
C24 C25 1.390(8)
C26 C27 1.517(8)
C26 C29 1.531(8)
C26 C28 1.543(9)
C30 C35 1.390(8)
C30 C31 1.393(8)
C31 C32 1.395(8)
C32 C33 1.396(8)
C32 C36 1.520(8)
C33 C34 1.375(8)
C34 C35 1.388(8)
C36 C38 1.529(9)
C36 C37 1.530(9)
C36 C39 1.530(9)
C40 C45 1.371(8)
C40 C41 1.379(9)
C41 C42 1.385(8)
C42 C43 1.383(8)
C43 C44 1.393(8)
C43 C46 1.555(8)
C44 C45 1.389(8)
C46 C48 1.502(9)
C46 C47 1.530(9)
C46 C49 1.539(9)
C50 Cl1 1.714(16)
C50 Cl2 1.816(15)
O1 C51 1.420(12)
O2 C52 1.345(8)
